data_4079952
loop_
_publ_author_name
'Przyojski, Jacob A.'
'Arman, Hadi D.'
'Tonzetich, Zachary J.'

_publ_section_title
;
 NHC Complexes of Cobalt(II) Relevant to Catalytic C--C Coupling Reactions
;
_journal_issue 3
_journal_name_full Organometallics
_journal_page_first 723
_journal_paper_doi 10.1021/om3010756
_journal_volume 32
_journal_year 2013
_chemical_formula_moiety 'C24 H24 Co N2 O3, C21 H25 N2'
_chemical_formula_sum 'C45 H49 Co N4 O3'
_chemical_formula_weight 752.81
_chemical_name_systematic
; 
 ? 
;
_space_group_IT_number 14
_symmetry_cell_setting monoclinic
_symmetry_space_group_name_Hall '-P 2ybc'
_symmetry_space_group_name_H-M 'P 1 21/c 1'
_atom_sites_solution_hydrogens geom
_atom_sites_solution_primary direct
_atom_sites_solution_secondary difmap
_audit_creation_method SHELXL-97
_cell_angle_alpha 90.00
_cell_angle_beta 93.626(3)
_cell_angle_gamma 90.00
_cell_formula_units_Z 4
_cell_length_a 22.234(6)
_cell_length_b 11.708(3)
_cell_length_c 15.390(4)
_cell_measurement_reflns_used 20307
_cell_measurement_temperature 98(2)
_cell_measurement_theta_max 40.2
_cell_measurement_theta_min 2.2
_cell_volume 3998.2(18)
_computing_cell_refinement
;
CrystalClear-SM Expert 2.0 r3 (Rigaku, 2009)
;
_computing_data_collection
;
CrystalClear-SM Expert 2.0 r3 (Rigaku, 2009)
;
_computing_data_reduction
;
CrystalClear-SM Expert 2.0 r3 (Rigaku, 2009)
;
_computing_publication_material 'publCIF (Westrip, 2010)'
_computing_structure_refinement 'SHELXL-97 (Sheldrick, 1997)'
_computing_structure_solution 'SHELXS-97 (Sheldrick, 1990)'
_diffrn_ambient_temperature 98(2)
_diffrn_detector_area_resol_mean 28.5714
_diffrn_measured_fraction_theta_full 0.998
_diffrn_measured_fraction_theta_max 0.998
_diffrn_measurement_device_type
;
Saturn724 (2x2 bin mode)
;
_diffrn_measurement_method \w
_diffrn_radiation_monochromator graphite
_diffrn_radiation_source 'sealed tube'
_diffrn_radiation_type MoK\a
_diffrn_radiation_wavelength 0.71073
_diffrn_reflns_av_R_equivalents 0.0393
_diffrn_reflns_av_sigmaI/netI 0.0526
_diffrn_reflns_limit_h_max 26
_diffrn_reflns_limit_h_min -25
_diffrn_reflns_limit_k_max 13
_diffrn_reflns_limit_k_min -11
_diffrn_reflns_limit_l_max 18
_diffrn_reflns_limit_l_min -18
_diffrn_reflns_number 21515
_diffrn_reflns_reduction_process 'Lp corrections applied'
_diffrn_reflns_theta_full 25.05
_diffrn_reflns_theta_max 25.05
_diffrn_reflns_theta_min 2.53
_diffrn_standards_decay_% <1
_diffrn_standards_interval_count 0
_diffrn_standards_number 0
_exptl_absorpt_coefficient_mu 0.474
_exptl_absorpt_correction_T_max 1.000
_exptl_absorpt_correction_T_min 0.500
_exptl_absorpt_correction_type multi-scan
_exptl_absorpt_process_details 'ABSCOR (Higashi, 1995)'
_exptl_crystal_colour orange
_exptl_crystal_density_diffrn 1.251
_exptl_crystal_density_method 'not measured'
_exptl_crystal_description platelet
_exptl_crystal_F_000 1592
_exptl_crystal_size_max 0.27
_exptl_crystal_size_mid 0.19
_exptl_crystal_size_min 0.04
_refine_diff_density_max 1.026
_refine_diff_density_min -0.522
_refine_diff_density_rms 0.065
_refine_ls_extinction_method none
_refine_ls_goodness_of_fit_ref 1.050
_refine_ls_hydrogen_treatment constr
_refine_ls_matrix_type full
_refine_ls_number_parameters 478
_refine_ls_number_reflns 7059
_refine_ls_number_restraints 0
_refine_ls_restrained_S_all 1.050
_refine_ls_R_factor_all 0.0698
_refine_ls_R_factor_gt 0.0582
_refine_ls_shift/su_max 0.000
_refine_ls_shift/su_mean 0.000
_refine_ls_structure_factor_coef Fsqd
_refine_ls_weighting_details 'calc w=1/[\s^2^(Fo^2^)+(0.0300P)^2^+8.5000P] where P=(Fo^2^+2Fc^2^)/3'
_refine_ls_weighting_scheme calc
_refine_ls_wR_factor_gt 0.1178
_refine_ls_wR_factor_ref 0.1254
_reflns_number_gt 5989
_reflns_number_total 7059
_reflns_threshold_expression >2sigma(I)
_cod_data_source_file om3010756_si_002.cif
_cod_data_source_block (HIMes)[Co(CO)3(IMes)]
_cod_original_sg_symbol_H-M 'P 2(1)/c'
_cod_database_code 4079952

loop_
_symmetry_equiv_pos_as_xyz
'x, y, z'
'-x, y+1/2, -z+1/2'
'-x, -y, -z'
'x, -y-1/2, z-1/2'

loop_
_atom_site_label
_atom_site_type_symbol
_atom_site_fract_x
_atom_site_fract_y
_atom_site_fract_z
_atom_site_U_iso_or_equiv
_atom_site_adp_type
_atom_site_occupancy
_atom_site_symmetry_multiplicity
_atom_site_calc_flag
_atom_site_refinement_flags
Co1 Co 0.23218(2) 0.96762(4) 0.17116(3) 0.02462(13) Uani 1 1 d .
N1 N 0.22932(11) 0.7210(2) 0.22951(16) 0.0235(6) Uani 1 1 d .
N4 N 0.27786(12) 1.2627(2) -0.02182(16) 0.0248(6) Uani 1 1 d .
N3 N 0.18139(12) 1.2409(2) -0.04248(16) 0.0237(6) Uani 1 1 d .
N2 N 0.31549(11) 0.7974(2) 0.26204(17) 0.0245(6) Uani 1 1 d .
C4 C 0.16765(14) 0.6967(3) 0.2006(2) 0.0230(7) Uani 1 1 d .
C25 C 0.11995(14) 1.1995(3) -0.0383(2) 0.0244(7) Uani 1 1 d .
C13 C 0.36330(14) 0.8774(3) 0.2809(2) 0.0238(7) Uani 1 1 d .
C34 C 0.34039(14) 1.2465(3) 0.00850(19) 0.0242(7) Uani 1 1 d .
C5 C 0.12202(15) 0.7181(3) 0.2573(2) 0.0250(7) Uani 1 1 d .
C22 C 0.23040(14) 1.2056(3) 0.00474(19) 0.0236(7) Uani 1 1 d .
H22A H 0.2313 1.1507 0.0485 0.028 Uiso 1 1 calc R
C9 C 0.15603(14) 0.6426(2) 0.1205(2) 0.0236(7) Uani 1 1 d .
C8 C 0.09743(15) 0.6059(3) 0.0982(2) 0.0271(7) Uani 1 1 d .
H8A H 0.0890 0.5701 0.0449 0.032 Uiso 1 1 calc R
C7 C 0.05108(15) 0.6214(3) 0.1542(2) 0.0277(7) Uani 1 1 d .
C14 C 0.37106(14) 0.9213(3) 0.3655(2) 0.0256(7) Uani 1 1 d .
C1 C 0.25897(14) 0.8236(3) 0.22450(19) 0.0225(7) Uani 1 1 d .
C26 C 0.08669(15) 1.2323(3) 0.0311(2) 0.0267(7) Uani 1 1 d .
C18 C 0.40225(15) 0.9064(3) 0.2162(2) 0.0262(7) Uani 1 1 d .
C30 C 0.09622(15) 1.1322(3) -0.1076(2) 0.0260(7) Uani 1 1 d .
C35 C 0.37456(15) 1.1695(3) -0.0371(2) 0.0273(7) Uani 1 1 d .
C39 C 0.36360(15) 1.3089(3) 0.0800(2) 0.0273(7) Uani 1 1 d .
C6 C 0.06413(14) 0.6803(3) 0.2320(2) 0.0271(7) Uani 1 1 d .
H6A H 0.0331 0.6948 0.2682 0.032 Uiso 1 1 calc R
C28 C -0.00037(15) 1.1378(3) -0.0416(2) 0.0281(7) Uani 1 1 d .
C17 C 0.44954(15) 0.9814(3) 0.2392(2) 0.0305(8) Uani 1 1 d .
H17A H 0.4763 1.0009 0.1975 0.037 Uiso 1 1 calc R
C37 C 0.46037(15) 1.2164(3) 0.0628(2) 0.0283(7) Uani 1 1 d .
C27 C 0.02627(15) 1.1999(3) 0.0276(2) 0.0292(7) Uani 1 1 d .
H27A H 0.0030 1.2204 0.0732 0.035 Uiso 1 1 calc R
O3 O 0.31717(12) 1.1494(2) 0.22367(16) 0.0398(6) Uani 1 1 d .
C45 C 0.28451(16) 1.0729(3) 0.2026(2) 0.0285(7) Uani 1 1 d .
C38 C 0.42451(15) 1.2922(3) 0.1056(2) 0.0287(7) Uani 1 1 d .
H38A H 0.4415 1.3333 0.1527 0.034 Uiso 1 1 calc R
O1 O 0.11603(12) 1.0434(2) 0.22774(17) 0.0450(7) Uani 1 1 d .
C16 C 0.45803(15) 1.0280(3) 0.3224(2) 0.0317(8) Uani 1 1 d .
C3 C 0.31975(15) 0.6837(3) 0.2881(2) 0.0307(8) Uani 1 1 d .
H3A H 0.3534 0.6479 0.3146 0.037 Uiso 1 1 calc R
C29 C 0.03520(15) 1.1036(3) -0.1079(2) 0.0285(7) Uani 1 1 d .
H29A H 0.0179 1.0606 -0.1537 0.034 Uiso 1 1 calc R
O2 O 0.22443(13) 0.9266(2) -0.01693(15) 0.0441(7) Uani 1 1 d .
C24 C 0.25823(16) 1.3370(3) -0.0882(2) 0.0301(8) Uani 1 1 d .
H24A H 0.2822 1.3865 -0.1183 0.036 Uiso 1 1 calc R
C44 C 0.22772(16) 0.9394(3) 0.0591(2) 0.0295(7) Uani 1 1 d .
C36 C 0.43470(15) 1.1556(3) -0.0083(2) 0.0309(8) Uani 1 1 d .
H36A H 0.4585 1.1045 -0.0372 0.037 Uiso 1 1 calc R
C2 C 0.26584(15) 0.6357(3) 0.2677(2) 0.0307(8) Uani 1 1 d .
H2A H 0.2550 0.5602 0.2772 0.037 Uiso 1 1 calc R
C10 C 0.13625(16) 0.7758(3) 0.3437(2) 0.0324(8) Uani 1 1 d .
H10A H 0.1000 0.7838 0.3738 0.049 Uiso 1 1 calc R
H10B H 0.1531 0.8499 0.3342 0.049 Uiso 1 1 calc R
H10C H 0.1648 0.7305 0.3781 0.049 Uiso 1 1 calc R
C12 C 0.20499(15) 0.6263(3) 0.0581(2) 0.0308(8) Uani 1 1 d .
H12A H 0.1887 0.5882 0.0066 0.046 Uiso 1 1 calc R
H12B H 0.2368 0.5810 0.0854 0.046 Uiso 1 1 calc R
H12C H 0.2207 0.6995 0.0426 0.046 Uiso 1 1 calc R
C15 C 0.41833(15) 0.9973(3) 0.3844(2) 0.0312(8) Uani 1 1 d .
H15A H 0.4234 1.0284 0.4400 0.037 Uiso 1 1 calc R
C23 C 0.19827(16) 1.3242(3) -0.1009(2) 0.0309(8) Uani 1 1 d .
H23A H 0.1729 1.3635 -0.1409 0.037 Uiso 1 1 calc R
C11 C -0.01124(16) 0.5743(3) 0.1315(2) 0.0374(8) Uani 1 1 d .
H11A H -0.0118 0.5367 0.0760 0.056 Uiso 1 1 calc R
H11B H -0.0399 0.6357 0.1289 0.056 Uiso 1 1 calc R
H11C H -0.0215 0.5205 0.1753 0.056 Uiso 1 1 calc R
C19 C 0.32894(16) 0.8866(3) 0.4342(2) 0.0361(8) Uani 1 1 d .
H19A H 0.3407 0.9242 0.4880 0.054 Uiso 1 1 calc R
H19B H 0.3309 0.8054 0.4424 0.054 Uiso 1 1 calc R
H19C H 0.2885 0.9082 0.4158 0.054 Uiso 1 1 calc R
C21 C 0.39213(16) 0.8617(3) 0.1246(2) 0.0338(8) Uani 1 1 d .
H21A H 0.4229 0.8907 0.0896 0.051 Uiso 1 1 calc R
H21B H 0.3534 0.8863 0.1006 0.051 Uiso 1 1 calc R
H21C H 0.3936 0.7798 0.1253 0.051 Uiso 1 1 calc R
C31 C 0.11455(17) 1.2988(3) 0.1074(2) 0.0365(8) Uani 1 1 d .
H31A H 0.1561 1.3139 0.0984 0.055 Uiso 1 1 calc R
H31B H 0.1118 1.2550 0.1598 0.055 Uiso 1 1 calc R
H31C H 0.0934 1.3697 0.1127 0.055 Uiso 1 1 calc R
C32 C -0.06657(15) 1.1075(3) -0.0453(2) 0.0348(8) Uani 1 1 d .
H32A H -0.0843 1.1375 0.0052 0.052 Uiso 1 1 calc R
H32B H -0.0711 1.0260 -0.0466 0.052 Uiso 1 1 calc R
H32C H -0.0864 1.1399 -0.0968 0.052 Uiso 1 1 calc R
C33 C 0.13566(17) 1.0884(3) -0.1768(2) 0.0349(8) Uani 1 1 d .
H33A H 0.1116 1.0448 -0.2189 0.052 Uiso 1 1 calc R
H33B H 0.1668 1.0407 -0.1502 0.052 Uiso 1 1 calc R
H33C H 0.1536 1.1518 -0.2051 0.052 Uiso 1 1 calc R
C41 C 0.52615(15) 1.2003(3) 0.0910(2) 0.0370(8) Uani 1 1 d .
H41A H 0.5364 1.2478 0.1406 0.055 Uiso 1 1 calc R
H41B H 0.5505 1.2211 0.0442 0.055 Uiso 1 1 calc R
H41C H 0.5334 1.1217 0.1062 0.055 Uiso 1 1 calc R
C43 C 0.16205(17) 1.0084(3) 0.2055(2) 0.0319(8) Uani 1 1 d .
C42 C 0.32535(17) 1.3898(3) 0.1290(2) 0.0355(8) Uani 1 1 d .
H42A H 0.3496 1.4248 0.1755 0.053 Uiso 1 1 calc R
H42B H 0.2929 1.3484 0.1526 0.053 Uiso 1 1 calc R
H42C H 0.3092 1.4479 0.0901 0.053 Uiso 1 1 calc R
C40 C 0.34707(17) 1.1035(3) -0.1142(2) 0.0425(9) Uani 1 1 d .
H40A H 0.3772 1.0555 -0.1374 0.064 Uiso 1 1 calc R
H40B H 0.3320 1.1560 -0.1583 0.064 Uiso 1 1 calc R
H40C H 0.3146 1.0572 -0.0960 0.064 Uiso 1 1 calc R
C20 C 0.50873(18) 1.1112(3) 0.3439(3) 0.0480(10) Uani 1 1 d .
H20A H 0.5314 1.1224 0.2935 0.072 Uiso 1 1 calc R
H20B H 0.5347 1.0811 0.3906 0.072 Uiso 1 1 calc R
H20C H 0.4923 1.1829 0.3613 0.072 Uiso 1 1 calc R

loop_
_atom_site_aniso_label
_atom_site_aniso_U_11
_atom_site_aniso_U_22
_atom_site_aniso_U_33
_atom_site_aniso_U_23
_atom_site_aniso_U_13
_atom_site_aniso_U_12
Co1 0.0268(3) 0.0251(2) 0.0216(2) 0.00295(17) -0.00058(18) 0.00172(19)
N1 0.0193(14) 0.0260(13) 0.0249(13) 0.0066(11) 0.0005(11) 0.0011(11)
N4 0.0260(15) 0.0247(14) 0.0233(13) 0.0024(11) -0.0022(11) -0.0004(11)
N3 0.0209(14) 0.0251(13) 0.0244(13) 0.0018(11) -0.0038(11) 0.0012(11)
N2 0.0194(14) 0.0266(14) 0.0276(14) 0.0059(11) 0.0015(11) 0.0000(11)
C4 0.0186(16) 0.0247(16) 0.0253(16) 0.0078(13) -0.0014(13) 0.0011(13)
C25 0.0249(17) 0.0235(16) 0.0243(16) 0.0044(13) -0.0023(13) 0.0023(13)
C13 0.0176(16) 0.0245(16) 0.0292(17) 0.0044(13) 0.0013(13) 0.0009(13)
C34 0.0227(17) 0.0276(16) 0.0219(15) 0.0028(13) -0.0026(13) -0.0029(13)
C5 0.0261(18) 0.0252(16) 0.0239(16) 0.0079(13) 0.0027(13) 0.0015(13)
C22 0.0272(18) 0.0235(16) 0.0199(15) 0.0019(12) -0.0009(13) -0.0003(13)
C9 0.0249(17) 0.0200(15) 0.0259(16) 0.0058(12) 0.0012(13) 0.0039(13)
C8 0.0287(18) 0.0273(17) 0.0247(16) 0.0017(13) -0.0025(14) 0.0029(14)
C7 0.0231(17) 0.0288(17) 0.0308(18) 0.0102(14) -0.0028(14) -0.0001(14)
C14 0.0222(17) 0.0296(17) 0.0249(16) 0.0037(13) 0.0018(13) 0.0062(13)
C1 0.0193(16) 0.0292(16) 0.0190(15) 0.0021(12) 0.0020(13) 0.0010(13)
C26 0.0304(19) 0.0215(16) 0.0275(17) -0.0004(13) -0.0035(14) 0.0038(14)
C18 0.0238(17) 0.0300(17) 0.0248(16) 0.0011(13) 0.0023(13) 0.0034(14)
C30 0.0289(18) 0.0256(16) 0.0226(16) 0.0026(13) -0.0052(14) 0.0036(14)
C35 0.0288(18) 0.0283(17) 0.0245(16) -0.0014(13) -0.0015(14) -0.0029(14)
C39 0.0324(19) 0.0271(17) 0.0223(16) 0.0029(13) -0.0009(14) -0.0041(14)
C6 0.0205(17) 0.0336(18) 0.0277(17) 0.0087(14) 0.0059(14) 0.0035(14)
C28 0.0252(18) 0.0251(17) 0.0332(18) 0.0073(14) -0.0050(14) 0.0028(14)
C17 0.0238(18) 0.0342(18) 0.0341(18) 0.0019(15) 0.0079(15) -0.0048(14)
C37 0.0251(18) 0.0342(18) 0.0250(16) 0.0049(14) -0.0025(14) -0.0073(14)
C27 0.0304(19) 0.0276(17) 0.0298(17) 0.0006(14) 0.0031(15) 0.0057(14)
O3 0.0501(17) 0.0325(13) 0.0369(14) -0.0014(11) 0.0032(12) -0.0113(12)
C45 0.034(2) 0.0267(17) 0.0244(16) 0.0048(13) 0.0018(14) 0.0033(15)
C38 0.035(2) 0.0304(17) 0.0196(15) 0.0002(13) -0.0043(14) -0.0079(15)
O1 0.0382(16) 0.0557(17) 0.0413(15) -0.0071(13) 0.0047(12) 0.0168(13)
C16 0.0274(18) 0.0306(18) 0.0367(19) 0.0003(15) -0.0021(15) -0.0015(15)
C3 0.0227(18) 0.0295(18) 0.0390(19) 0.0116(15) -0.0044(15) 0.0029(14)
C29 0.0308(19) 0.0280(17) 0.0252(16) 0.0006(13) -0.0098(14) 0.0001(14)
O2 0.0636(19) 0.0442(15) 0.0242(13) -0.0013(11) 0.0001(12) -0.0026(13)
C24 0.034(2) 0.0274(17) 0.0284(17) 0.0071(14) 0.0005(15) -0.0010(15)
C44 0.035(2) 0.0247(17) 0.0288(18) 0.0044(14) -0.0013(15) 0.0021(14)
C36 0.0269(18) 0.0360(19) 0.0300(17) -0.0059(15) 0.0030(15) -0.0008(15)
C2 0.0237(18) 0.0262(17) 0.042(2) 0.0118(15) -0.0002(15) 0.0002(14)
C10 0.0304(19) 0.041(2) 0.0257(17) 0.0014(15) 0.0052(15) -0.0022(16)
C12 0.0299(19) 0.0329(18) 0.0298(17) 0.0001(14) 0.0028(15) 0.0034(15)
C15 0.0297(19) 0.0351(19) 0.0284(17) -0.0063(14) -0.0008(15) 0.0000(15)
C23 0.037(2) 0.0285(17) 0.0266(17) 0.0083(14) -0.0030(15) 0.0017(15)
C11 0.0266(19) 0.043(2) 0.042(2) 0.0072(17) -0.0035(16) -0.0042(16)
C19 0.034(2) 0.045(2) 0.0306(18) 0.0035(16) 0.0100(16) 0.0068(17)
C21 0.031(2) 0.043(2) 0.0275(17) -0.0002(15) 0.0050(15) -0.0020(16)
C31 0.038(2) 0.0360(19) 0.0357(19) -0.0093(16) 0.0026(17) -0.0034(16)
C32 0.029(2) 0.0344(19) 0.040(2) 0.0079(16) -0.0042(16) 0.0016(15)
C33 0.038(2) 0.040(2) 0.0263(17) -0.0017(15) -0.0001(16) 0.0022(16)
C41 0.028(2) 0.046(2) 0.037(2) -0.0006(16) -0.0007(16) -0.0062(16)
C43 0.037(2) 0.0325(18) 0.0250(17) -0.0007(14) -0.0055(15) 0.0036(16)
C42 0.043(2) 0.0359(19) 0.0272(17) -0.0037(15) -0.0016(16) 0.0074(17)
C40 0.035(2) 0.050(2) 0.041(2) -0.0199(18) -0.0042(17) 0.0018(18)
C20 0.040(2) 0.048(2) 0.056(3) -0.0079(19) 0.002(2) -0.0169(19)

loop_
_atom_type_symbol
_atom_type_description
_atom_type_scat_dispersion_real
_atom_type_scat_dispersion_imag
_atom_type_scat_source
C C 0.0033 0.0016 'International Tables Vol C Tables 4.2.6.8 and 6.1.1.4'
H H 0.0000 0.0000 'International Tables Vol C Tables 4.2.6.8 and 6.1.1.4'
N N 0.0061 0.0033 'International Tables Vol C Tables 4.2.6.8 and 6.1.1.4'
O O 0.0106 0.0060 'International Tables Vol C Tables 4.2.6.8 and 6.1.1.4'
Co Co 0.3494 0.9721 'International Tables Vol C Tables 4.2.6.8 and 6.1.1.4'

loop_
_geom_angle_atom_site_label_1
_geom_angle_atom_site_label_2
_geom_angle_atom_site_label_3
_geom_angle
C45 Co1 C43 108.43(16)
C45 Co1 C44 113.71(15)
C43 Co1 C44 110.70(16)
C45 Co1 C1 108.29(14)
C43 Co1 C1 111.32(14)
C44 Co1 C1 104.35(14)
C1 N1 C2 112.4(3)
C1 N1 C4 127.2(3)
C2 N1 C4 120.4(3)
C22 N4 C24 108.7(3)
C22 N4 C34 126.6(3)
C24 N4 C34 124.6(3)
C22 N3 C23 108.9(3)
C22 N3 C25 127.5(3)
C23 N3 C25 123.6(3)
C1 N2 C3 112.1(3)
C1 N2 C13 125.6(3)
C3 N2 C13 122.1(3)
C9 C4 C5 122.0(3)
C9 C4 N1 118.8(3)
C5 C4 N1 118.9(3)
C26 C25 C30 123.1(3)
C26 C25 N3 119.3(3)
C30 C25 N3 117.5(3)
C14 C13 C18 121.8(3)
C14 C13 N2 118.3(3)
C18 C13 N2 119.9(3)
C39 C34 C35 123.4(3)
C39 C34 N4 119.0(3)
C35 C34 N4 117.6(3)
C6 C5 C4 117.5(3)
C6 C5 C10 121.8(3)
C4 C5 C10 120.6(3)
N4 C22 N3 108.2(3)
N4 C22 H22A 125.9
N3 C22 H22A 125.9
C8 C9 C4 118.4(3)
C8 C9 C12 120.3(3)
C4 C9 C12 121.3(3)
C9 C8 C7 121.5(3)
C9 C8 H8A 119.2
C7 C8 H8A 119.2
C6 C7 C8 118.2(3)
C6 C7 C11 121.1(3)
C8 C7 C11 120.8(3)
C15 C14 C13 118.4(3)
C15 C14 C19 121.2(3)
C13 C14 C19 120.4(3)
N1 C1 N2 102.1(2)
N1 C1 Co1 130.1(2)
N2 C1 Co1 127.7(2)
C25 C26 C27 117.0(3)
C25 C26 C31 121.9(3)
C27 C26 C31 121.1(3)
C17 C18 C13 117.4(3)
C17 C18 C21 121.3(3)
C13 C18 C21 121.2(3)
C29 C30 C25 117.1(3)
C29 C30 C33 121.5(3)
C25 C30 C33 121.3(3)
C36 C35 C34 117.2(3)
C36 C35 C40 121.5(3)
C34 C35 C40 121.2(3)
C34 C39 C38 116.9(3)
C34 C39 C42 122.2(3)
C38 C39 C42 120.9(3)
C5 C6 C7 122.3(3)
C5 C6 H6A 118.8
C7 C6 H6A 118.8
C29 C28 C27 118.6(3)
C29 C28 C32 120.3(3)
C27 C28 C32 121.1(3)
C16 C17 C18 122.3(3)
C16 C17 H17A 118.9
C18 C17 H17A 118.9
C38 C37 C36 118.7(3)
C38 C37 C41 121.2(3)
C36 C37 C41 120.1(3)
C28 C27 C26 122.3(3)
C28 C27 H27A 118.9
C26 C27 H27A 118.9
O3 C45 Co1 175.8(3)
C37 C38 C39 122.1(3)
C37 C38 H38A 119.0
C39 C38 H38A 119.0
C15 C16 C17 118.4(3)
C15 C16 C20 121.0(3)
C17 C16 C20 120.6(3)
C2 C3 N2 106.8(3)
C2 C3 H3A 126.6
N2 C3 H3A 126.6
C28 C29 C30 121.8(3)
C28 C29 H29A 119.1
C30 C29 H29A 119.1
C23 C24 N4 107.4(3)
C23 C24 H24A 126.3
N4 C24 H24A 126.3
O2 C44 Co1 176.4(3)
C35 C36 C37 121.8(3)
C35 C36 H36A 119.1
C37 C36 H36A 119.1
C3 C2 N1 106.6(3)
C3 C2 H2A 126.7
N1 C2 H2A 126.7
C5 C10 H10A 109.5
C5 C10 H10B 109.5
H10A C10 H10B 109.5
C5 C10 H10C 109.5
H10A C10 H10C 109.5
H10B C10 H10C 109.5
C9 C12 H12A 109.5
C9 C12 H12B 109.5
H12A C12 H12B 109.5
C9 C12 H12C 109.5
H12A C12 H12C 109.5
H12B C12 H12C 109.5
C16 C15 C14 121.7(3)
C16 C15 H15A 119.1
C14 C15 H15A 119.1
C24 C23 N3 106.8(3)
C24 C23 H23A 126.6
N3 C23 H23A 126.6
C7 C11 H11A 109.5
C7 C11 H11B 109.5
H11A C11 H11B 109.5
C7 C11 H11C 109.5
H11A C11 H11C 109.5
H11B C11 H11C 109.5
C14 C19 H19A 109.5
C14 C19 H19B 109.5
H19A C19 H19B 109.5
C14 C19 H19C 109.5
H19A C19 H19C 109.5
H19B C19 H19C 109.5
C18 C21 H21A 109.5
C18 C21 H21B 109.5
H21A C21 H21B 109.5
C18 C21 H21C 109.5
H21A C21 H21C 109.5
H21B C21 H21C 109.5
C26 C31 H31A 109.5
C26 C31 H31B 109.5
H31A C31 H31B 109.5
C26 C31 H31C 109.5
H31A C31 H31C 109.5
H31B C31 H31C 109.5
C28 C32 H32A 109.5
C28 C32 H32B 109.5
H32A C32 H32B 109.5
C28 C32 H32C 109.5
H32A C32 H32C 109.5
H32B C32 H32C 109.5
C30 C33 H33A 109.5
C30 C33 H33B 109.5
H33A C33 H33B 109.5
C30 C33 H33C 109.5
H33A C33 H33C 109.5
H33B C33 H33C 109.5
C37 C41 H41A 109.5
C37 C41 H41B 109.5
H41A C41 H41B 109.5
C37 C41 H41C 109.5
H41A C41 H41C 109.5
H41B C41 H41C 109.5
O1 C43 Co1 175.4(3)
C39 C42 H42A 109.5
C39 C42 H42B 109.5
H42A C42 H42B 109.5
C39 C42 H42C 109.5
H42A C42 H42C 109.5
H42B C42 H42C 109.5
C35 C40 H40A 109.5
C35 C40 H40B 109.5
H40A C40 H40B 109.5
C35 C40 H40C 109.5
H40A C40 H40C 109.5
H40B C40 H40C 109.5
C16 C20 H20A 109.5
C16 C20 H20B 109.5
H20A C20 H20B 109.5
C16 C20 H20C 109.5
H20A C20 H20C 109.5
H20B C20 H20C 109.5

loop_
_geom_bond_atom_site_label_1
_geom_bond_atom_site_label_2
_geom_bond_distance
Co1 C45 1.743(4)
Co1 C43 1.744(4)
Co1 C44 1.753(3)
Co1 C1 1.952(3)
N1 C1 1.374(4)
N1 C2 1.394(4)
N1 C4 1.443(4)
N4 C22 1.335(4)
N4 C24 1.391(4)
N4 C34 1.451(4)
N3 C22 1.336(4)
N3 C23 1.394(4)
N3 C25 1.455(4)
N2 C1 1.384(4)
N2 C3 1.391(4)
N2 C13 1.433(4)
C4 C9 1.395(4)
C4 C5 1.402(4)
C25 C26 1.390(4)
C25 C30 1.402(4)
C13 C14 1.400(4)
C13 C18 1.402(4)
C34 C39 1.393(4)
C34 C35 1.397(4)
C5 C6 1.393(5)
C5 C10 1.508(4)
C22 H22A 0.9300
C9 C8 1.394(5)
C9 C12 1.508(4)
C8 C7 1.396(4)
C8 H8A 0.9300
C7 C6 1.396(5)
C7 C11 1.512(5)
C14 C15 1.394(5)
C14 C19 1.511(4)
C26 C27 1.394(5)
C26 C31 1.510(4)
C18 C17 1.398(5)
C18 C21 1.507(4)
C30 C29 1.397(5)
C30 C33 1.511(4)
C35 C36 1.391(5)
C35 C40 1.512(5)
C39 C38 1.400(5)
C39 C42 1.507(5)
C6 H6A 0.9300
C28 C29 1.388(5)
C28 C27 1.391(5)
C28 C32 1.511(5)
C17 C16 1.394(5)
C17 H17A 0.9300
C37 C38 1.387(5)
C37 C36 1.396(5)
C37 C41 1.511(5)
C27 H27A 0.9300
O3 C45 1.185(4)
C38 H38A 0.9300
O1 C43 1.173(4)
C16 C15 1.387(5)
C16 C20 1.510(5)
C3 C2 1.343(5)
C3 H3A 0.9300
C29 H29A 0.9300
O2 C44 1.177(4)
C24 C23 1.343(5)
C24 H24A 0.9300
C36 H36A 0.9300
C2 H2A 0.9300
C10 H10A 0.9600
C10 H10B 0.9600
C10 H10C 0.9600
C12 H12A 0.9600
C12 H12B 0.9600
C12 H12C 0.9600
C15 H15A 0.9300
C23 H23A 0.9300
C11 H11A 0.9600
C11 H11B 0.9600
C11 H11C 0.9600
C19 H19A 0.9600
C19 H19B 0.9600
C19 H19C 0.9600
C21 H21A 0.9600
C21 H21B 0.9600
C21 H21C 0.9600
C31 H31A 0.9600
C31 H31B 0.9600
C31 H31C 0.9600
C32 H32A 0.9600
C32 H32B 0.9600
C32 H32C 0.9600
C33 H33A 0.9600
C33 H33B 0.9600
C33 H33C 0.9600
C41 H41A 0.9600
C41 H41B 0.9600
C41 H41C 0.9600
C42 H42A 0.9600
C42 H42B 0.9600
C42 H42C 0.9600
C40 H40A 0.9600
C40 H40B 0.9600
C40 H40C 0.9600
C20 H20A 0.9600
C20 H20B 0.9600
C20 H20C 0.9600
